data_4339945
loop_
_publ_author_name
'Jiang, Hai-Long'
'Ma, En'
'Mao, Jiang-Gao'

_publ_section_title
;
 New luminescent solids in the Ln-W(Mo)-Te-O-(Cl) systems.
;
_journal_issue 17
_journal_name_full 'Inorganic chemistry'
_journal_page_first 7012
_journal_page_last 7023
_journal_paper_doi 10.1021/ic700793n
_journal_volume 46
_journal_year 2007
_chemical_formula_sum 'Cl3 Mo O23 Pr5 Te7'
_chemical_formula_weight 2168.04
_chemical_name_systematic
; 
 ? 
;
_space_group_IT_number 12
_symmetry_cell_setting monoclinic
_symmetry_space_group_name_Hall '-C 2y'
_symmetry_space_group_name_H-M 'C 1 2/m 1'
_atom_sites_solution_primary direct
_atom_sites_solution_secondary difmap
_audit_creation_method SHELXL-97
_cell_angle_alpha 90.00
_cell_angle_beta 97.04(3)
_cell_angle_gamma 90.00
_cell_formula_units_Z 4
_cell_length_a 7.6400(15)
_cell_length_b 18.200(4)
_cell_length_c 18.210(4)
_cell_measurement_temperature 293(2)
_cell_volume 2513.0(9)
_computing_structure_refinement 'SHELXL-97 (Sheldrick, 1997)'
_computing_structure_solution 'SHELXS-97 (Sheldrick, 1990)'
_diffrn_ambient_temperature 293(2)
_diffrn_measured_fraction_theta_full 0.994
_diffrn_measured_fraction_theta_max 0.994
_diffrn_measurement_device_type 'Siemens Smart CCD'
_diffrn_measurement_method 'narrow frame method'
_diffrn_radiation_monochromator graphite
_diffrn_radiation_source 'fine-focus sealed tube'
_diffrn_radiation_type MoK\a
_diffrn_radiation_wavelength 0.71073
_diffrn_reflns_av_R_equivalents 0.0487
_diffrn_reflns_av_sigmaI/netI 0.0421
_diffrn_reflns_limit_h_max 9
_diffrn_reflns_limit_h_min -9
_diffrn_reflns_limit_k_max 21
_diffrn_reflns_limit_k_min -22
_diffrn_reflns_limit_l_max 22
_diffrn_reflns_limit_l_min -17
_diffrn_reflns_number 6892
_diffrn_reflns_theta_full 25.83
_diffrn_reflns_theta_max 25.83
_diffrn_reflns_theta_min 2.24
_diffrn_standards_decay_% <1.0%
_exptl_absorpt_coefficient_mu 18.369
_exptl_absorpt_correction_T_max 0.987
_exptl_absorpt_correction_T_min 0.559
_exptl_absorpt_correction_type psi-scan
_exptl_crystal_colour green
_exptl_crystal_density_diffrn 5.730
_exptl_crystal_density_method 'not measured'
_exptl_crystal_description needle
_exptl_crystal_F_000 3744
_exptl_crystal_size_max 0.12
_exptl_crystal_size_mid 0.02
_exptl_crystal_size_min 0.02
_refine_diff_density_max 1.885
_refine_diff_density_min -1.556
_refine_diff_density_rms 0.344
_refine_ls_extinction_coef 0.000175(13)
_refine_ls_extinction_expression Fc^*^=kFc[1+0.001xFc^2^\l^3^/sin(2\q)]^-1/4^
_refine_ls_extinction_method SHELXL
_refine_ls_goodness_of_fit_ref 1.105
_refine_ls_matrix_type full
_refine_ls_number_parameters 192
_refine_ls_number_reflns 2495
_refine_ls_number_restraints 0
_refine_ls_restrained_S_all 1.105
_refine_ls_R_factor_all 0.0375
_refine_ls_R_factor_gt 0.0270
_refine_ls_shift/su_max 0.001
_refine_ls_shift/su_mean 0.000
_refine_ls_structure_factor_coef Fsqd
_refine_ls_weighting_details 'calc w=1/[\s^2^(Fo^2^)+(0.0173P)^2^+30.3711P] where P=(Fo^2^+2Fc^2^)/3'
_refine_ls_weighting_scheme calc
_refine_ls_wR_factor_gt 0.0524
_refine_ls_wR_factor_ref 0.0562
_reflns_number_gt 2145
_reflns_number_total 2495
_reflns_threshold_expression >2sigma(I)
_cod_data_source_file ic700793n-file007.cif
_cod_data_source_block Pr5MoTe7O23Cl3
_cod_original_sg_symbol_H-M C2/m
_cod_database_code 4339945

loop_
_symmetry_equiv_pos_as_xyz
'x, y, z'
'-x, y, -z'
'x+1/2, y+1/2, z'
'-x+1/2, y+1/2, -z'
'-x, -y, -z'
'x, -y, z'
'-x+1/2, -y+1/2, -z'
'x+1/2, -y+1/2, z'

loop_
_atom_site_label
_atom_site_type_symbol
_atom_site_fract_x
_atom_site_fract_y
_atom_site_fract_z
_atom_site_U_iso_or_equiv
_atom_site_adp_type
_atom_site_occupancy
_atom_site_symmetry_multiplicity
_atom_site_calc_flag
_atom_site_refinement_flags
Pr1 Pr 0.5000 0.25889(3) 0.5000 0.00998(15) Uani 1 2 d S
Pr2 Pr 0.12995(5) 0.38944(2) 0.13672(2) 0.01007(12) Uani 1 1 d .
Pr3 Pr 0.43938(5) 0.25841(2) 0.26187(2) 0.01164(12) Uani 1 1 d .
Mo1 Mo 0.76251(12) 0.5000 0.02464(5) 0.0108(2) Uani 1 2 d S
Te1 Te 0.78567(6) 0.37924(3) 0.38509(3) 0.00974(13) Uani 1 1 d .
Te2 Te 0.24252(6) 0.39449(3) 0.35738(3) 0.00971(13) Uani 1 1 d .
Te3 Te 0.49723(9) 0.5000 0.23773(4) 0.00993(16) Uani 1 2 d S
Te4 Te 0.62841(6) 0.33082(3) 0.10969(3) 0.01060(13) Uani 1 1 d .
Cl1 Cl 0.9381(4) 0.5000 0.28385(17) 0.0230(7) Uani 1 2 d S
Cl2 Cl 0.0000 0.30308(18) 0.0000 0.0319(8) Uani 1 2 d S
Cl3 Cl 0.0000 0.5000 0.5000 0.0427(14) Uani 1 4 d S
Cl4 Cl 0.5000 0.4645(5) 0.5000 0.053(2) Uani 0.50 2 d SP
O1 O 0.7470(7) 0.3207(3) 0.4649(3) 0.0133(12) Uani 1 1 d .
O2 O 0.7135(6) 0.3121(3) 0.3093(3) 0.0113(11) Uani 1 1 d .
O3 O 0.0191(7) 0.3375(3) 0.3898(3) 0.0117(11) Uani 1 1 d .
O4 O 0.3865(6) 0.3151(3) 0.3871(3) 0.0122(12) Uani 1 1 d .
O5 O 0.1696(7) 0.3476(3) 0.2670(3) 0.0102(11) Uani 1 1 d .
O6 O 0.4643(7) 0.4263(3) 0.3080(3) 0.0140(12) Uani 1 1 d .
O7 O 0.2673(10) 0.5000 0.1891(4) 0.0119(16) Uani 1 2 d S
O8 O 0.8399(7) 0.3636(4) 0.1593(3) 0.0237(15) Uani 1 1 d .
O9 O 0.4586(7) 0.3615(3) 0.1692(3) 0.0157(13) Uani 1 1 d .
O10 O 0.6531(7) 0.2420(3) 0.1621(3) 0.0158(12) Uani 1 1 d .
O11 O 0.6131(11) 0.5000 0.0870(5) 0.028(2) Uani 1 2 d S
O12 O 0.7261(7) 0.5797(3) 0.9718(3) 0.0162(12) Uani 1 1 d .
O13 O 0.9819(9) 0.5000 0.0774(4) 0.0107(16) Uani 1 2 d S

loop_
_atom_site_aniso_label
_atom_site_aniso_U_11
_atom_site_aniso_U_22
_atom_site_aniso_U_33
_atom_site_aniso_U_23
_atom_site_aniso_U_13
_atom_site_aniso_U_12
Pr1 0.0077(3) 0.0143(3) 0.0077(3) 0.000 0.0004(2) 0.000
Pr2 0.0101(2) 0.0089(2) 0.0107(2) 0.00171(17) -0.00084(16) -0.00055(17)
Pr3 0.0079(2) 0.0158(3) 0.0113(2) 0.00186(18) 0.00109(16) 0.00028(18)
Mo1 0.0091(5) 0.0129(5) 0.0098(5) 0.000 -0.0011(4) 0.000
Te1 0.0099(3) 0.0102(3) 0.0090(3) 0.0004(2) 0.00071(19) 0.0000(2)
Te2 0.0103(2) 0.0093(3) 0.0091(3) -0.0015(2) -0.00062(19) 0.0010(2)
Te3 0.0077(3) 0.0132(4) 0.0088(4) 0.000 0.0007(3) 0.000
Te4 0.0101(3) 0.0111(3) 0.0104(3) 0.0031(2) 0.00090(19) -0.0006(2)
Cl1 0.0219(16) 0.0251(18) 0.0210(16) 0.000 -0.0011(12) 0.000
Cl2 0.057(2) 0.0150(17) 0.0197(16) 0.000 -0.0127(15) 0.000
Cl3 0.028(3) 0.067(4) 0.033(3) 0.000 -0.002(2) 0.000
Cl4 0.037(4) 0.080(7) 0.040(4) 0.000 0.001(3) 0.000
O1 0.019(3) 0.011(3) 0.010(3) 0.004(2) 0.004(2) -0.005(2)
O2 0.010(3) 0.010(3) 0.014(3) -0.004(2) 0.000(2) 0.000(2)
O3 0.009(3) 0.009(3) 0.017(3) 0.003(2) 0.002(2) 0.006(2)
O4 0.011(3) 0.015(3) 0.011(3) 0.004(2) -0.001(2) 0.005(2)
O5 0.012(3) 0.014(3) 0.005(3) -0.001(2) 0.001(2) -0.002(2)
O6 0.014(3) 0.018(3) 0.010(3) 0.011(2) 0.002(2) -0.001(2)
O7 0.014(4) 0.006(4) 0.015(4) 0.000 -0.003(3) 0.000
O8 0.011(3) 0.032(4) 0.028(4) -0.010(3) 0.004(3) -0.005(3)
O9 0.012(3) 0.027(4) 0.009(3) 0.004(2) 0.003(2) 0.003(2)
O10 0.025(3) 0.007(3) 0.015(3) 0.003(2) 0.001(2) -0.004(2)
O11 0.017(5) 0.053(7) 0.016(5) 0.000 0.009(4) 0.000
O12 0.020(3) 0.013(3) 0.015(3) 0.001(2) 0.001(2) 0.003(2)
O13 0.010(4) 0.011(4) 0.011(4) 0.000 -0.003(3) 0.000

loop_
_atom_type_symbol
_atom_type_description
_atom_type_scat_dispersion_real
_atom_type_scat_dispersion_imag
_atom_type_scat_source
O O 0.0106 0.0060 'International Tables Vol C Tables 4.2.6.8 and 6.1.1.4'
Cl Cl 0.1484 0.1585 'International Tables Vol C Tables 4.2.6.8 and 6.1.1.4'
Mo Mo -1.6832 0.6857 'International Tables Vol C Tables 4.2.6.8 and 6.1.1.4'
Te Te -0.5308 1.6751 'International Tables Vol C Tables 4.2.6.8 and 6.1.1.4'
Pr Pr -0.2180 2.8214 'International Tables Vol C Tables 4.2.6.8 and 6.1.1.4'

loop_
_geom_angle_atom_site_label_1
_geom_angle_atom_site_label_2
_geom_angle_atom_site_label_3
_geom_angle
_geom_angle_site_symmetry_1
_geom_angle_site_symmetry_3
O1 Pr1 O1 122.8(3) . 2_656
O1 Pr1 O4 78.97(18) . 2_656
O1 Pr1 O4 77.14(18) 2_656 2_656
O1 Pr1 O4 77.14(18) . .
O1 Pr1 O4 78.97(18) 2_656 .
O4 Pr1 O4 128.7(3) 2_656 .
O1 Pr1 O1 148.2(2) . 8_455
O1 Pr1 O1 73.7(2) 2_656 8_455
O4 Pr1 O1 132.84(17) 2_656 8_455
O4 Pr1 O1 80.46(18) . 8_455
O1 Pr1 O1 73.7(2) . 7_656
O1 Pr1 O1 148.2(2) 2_656 7_656
O4 Pr1 O1 80.46(18) 2_656 7_656
O4 Pr1 O1 132.84(17) . 7_656
O1 Pr1 O1 107.1(2) 8_455 7_656
O1 Pr1 O3 89.45(17) . 8
O1 Pr1 O3 129.45(17) 2_656 8
O4 Pr1 O3 152.32(17) 2_656 8
O4 Pr1 O3 71.37(18) . 8
O1 Pr1 O3 61.90(16) 8_455 8
O1 Pr1 O3 72.14(17) 7_656 8
O1 Pr1 O3 129.45(17) . 7_556
O1 Pr1 O3 89.45(17) 2_656 7_556
O4 Pr1 O3 71.37(18) 2_656 7_556
O4 Pr1 O3 152.32(17) . 7_556
O1 Pr1 O3 72.14(17) 8_455 7_556
O1 Pr1 O3 61.90(16) 7_656 7_556
O3 Pr1 O3 98.3(2) 8 7_556
O1 Pr1 Te1 120.48(13) . 8_455
O1 Pr1 Te1 99.91(13) 2_656 8_455
O4 Pr1 Te1 156.18(13) 2_656 8_455
O4 Pr1 Te1 72.51(14) . 8_455
O1 Pr1 Te1 29.37(12) 8_455 8_455
O1 Pr1 Te1 91.58(13) 7_656 8_455
O3 Pr1 Te1 32.58(11) 8 8_455
O3 Pr1 Te1 85.06(12) 7_556 8_455
O1 Pr1 Te1 99.91(13) . 7_656
O1 Pr1 Te1 120.48(13) 2_656 7_656
O4 Pr1 Te1 72.51(14) 2_656 7_656
O4 Pr1 Te1 156.18(13) . 7_656
O1 Pr1 Te1 91.58(13) 8_455 7_656
O1 Pr1 Te1 29.37(12) 7_656 7_656
O3 Pr1 Te1 85.06(12) 8 7_656
O3 Pr1 Te1 32.58(11) 7_556 7_656
Te1 Pr1 Te1 89.54(3) 8_455 7_656
O1 Pr1 Pr1 150.81(13) . 7_556
O1 Pr1 Pr1 37.60(13) 2_656 7_556
O4 Pr1 Pr1 107.20(12) 2_656 7_556
O4 Pr1 Pr1 77.13(12) . 7_556
O1 Pr1 Pr1 36.08(12) 8_455 7_556
O1 Pr1 Pr1 135.07(12) 7_656 7_556
O3 Pr1 Pr1 95.19(11) 8 7_556
O3 Pr1 Pr1 78.41(11) 7_556 7_556
Te1 Pr1 Pr1 63.35(2) 8_455 7_556
Te1 Pr1 Pr1 109.19(3) 7_656 7_556
O1 Pr1 Pr1 37.60(13) . 7_656
O1 Pr1 Pr1 150.81(13) 2_656 7_656
O4 Pr1 Pr1 77.13(12) 2_656 7_656
O4 Pr1 Pr1 107.20(12) . 7_656
O1 Pr1 Pr1 135.07(12) 8_455 7_656
O1 Pr1 Pr1 36.08(12) 7_656 7_656
O3 Pr1 Pr1 78.42(11) 8 7_656
O3 Pr1 Pr1 95.19(11) 7_556 7_656
Te1 Pr1 Pr1 109.19(3) 8_455 7_656
Te1 Pr1 Pr1 63.35(2) 7_656 7_656
Pr1 Pr1 Pr1 170.32(4) 7_556 7_656
O8 Pr2 O7 118.1(2) 1_455 .
O8 Pr2 O10 79.6(2) 1_455 8_455
O7 Pr2 O10 136.53(19) . 8_455
O8 Pr2 O12 135.7(2) 1_455 5_666
O7 Pr2 O12 84.9(2) . 5_666
O10 Pr2 O12 110.44(19) 8_455 5_666
O8 Pr2 O5 77.16(19) 1_455 .
O7 Pr2 O5 83.2(2) . .
O10 Pr2 O5 61.27(18) 8_455 .
O12 Pr2 O5 146.35(17) 5_666 .
O8 Pr2 O13 81.3(2) 1_455 1_455
O7 Pr2 O13 69.5(2) . 1_455
O10 Pr2 O13 153.33(19) 8_455 1_455
O12 Pr2 O13 71.9(2) 5_666 1_455
O5 Pr2 O13 131.3(2) . 1_455
O8 Pr2 O9 147.1(2) 1_455 .
O7 Pr2 O9 73.0(2) . .
O10 Pr2 O9 73.46(19) 8_455 .
O12 Pr2 O9 72.93(17) 5_666 .
O5 Pr2 O9 73.50(16) . .
O13 Pr2 O9 129.9(2) 1_455 .
O8 Pr2 Cl2 79.50(15) 1_455 .
O7 Pr2 Cl2 147.88(17) . .
O10 Pr2 Cl2 69.70(14) 8_455 .
O12 Pr2 Cl2 65.53(14) 5_666 .
O5 Pr2 Cl2 128.46(13) . .
O13 Pr2 Cl2 88.67(15) 1_455 .
O9 Pr2 Cl2 107.62(13) . .
O8 Pr2 Pr3 107.04(16) 1_455 .
O7 Pr2 Pr3 94.36(14) . .
O10 Pr2 Pr3 42.56(13) 8_455 .
O12 Pr2 Pr3 108.25(13) 5_666 .
O5 Pr2 Pr3 41.93(12) . .
O13 Pr2 Pr3 163.85(13) 1_455 .
O9 Pr2 Pr3 40.06(12) . .
Cl2 Pr2 Pr3 106.24(5) . .
O8 Pr2 Pr3 48.37(16) 1_455 8_455
O7 Pr2 Pr3 121.16(17) . 8_455
O10 Pr2 Pr3 40.54(13) 8_455 8_455
O12 Pr2 Pr3 149.81(14) 5_666 8_455
O5 Pr2 Pr3 40.71(12) . 8_455
O13 Pr2 Pr3 128.74(16) 1_455 8_455
O9 Pr2 Pr3 98.81(12) . 8_455
Cl2 Pr2 Pr3 90.81(5) . 8_455
Pr3 Pr2 Pr3 58.751(14) . 8_455
O8 Pr2 Pr2 101.53(16) 1_455 6_565
O7 Pr2 Pr2 33.44(14) . 6_565
O10 Pr2 Pr2 168.80(13) 8_455 6_565
O12 Pr2 Pr2 76.72(13) 5_666 6_565
O5 Pr2 Pr2 107.91(12) . 6_565
O13 Pr2 Pr2 36.06(13) 1_455 6_565
O9 Pr2 Pr2 101.45(13) . 6_565
Cl2 Pr2 Pr2 121.50(5) . 6_565
Pr3 Pr2 Pr2 127.786(14) . 6_565
Pr3 Pr2 Pr2 133.347(13) 8_455 6_565
O2 Pr3 O2 137.0(2) . 8_455
O2 Pr3 O9 79.45(18) . .
O2 Pr3 O9 137.59(17) 8_455 .
O2 Pr3 O4 74.98(17) . .
O2 Pr3 O4 72.42(18) 8_455 .
O9 Pr3 O4 108.64(18) . .
O2 Pr3 O10 72.58(17) . .
O2 Pr3 O10 136.96(17) 8_455 .
O9 Pr3 O10 61.90(17) . .
O4 Pr3 O10 147.37(17) . .
O2 Pr3 O5 74.37(17) . 8
O2 Pr3 O5 95.92(17) 8_455 8
O9 Pr3 O5 118.52(17) . 8
O4 Pr3 O5 116.28(16) . 8
O10 Pr3 O5 57.45(16) . 8
O2 Pr3 O5 113.09(17) . .
O2 Pr3 O5 73.50(17) 8_455 .
O9 Pr3 O5 71.19(16) . .
O4 Pr3 O5 60.93(15) . .
O10 Pr3 O5 130.96(16) . .
O5 Pr3 O5 169.42(16) 8 .
O2 Pr3 O10 149.49(18) . 8_455
O2 Pr3 O10 71.15(17) 8_455 8_455
O9 Pr3 O10 70.06(17) . 8_455
O4 Pr3 O10 113.53(16) . 8_455
O10 Pr3 O10 93.22(17) . 8_455
O5 Pr3 O10 121.08(16) 8 8_455
O5 Pr3 O10 56.36(16) . 8_455
O2 Pr3 O3 82.39(16) . 8
O2 Pr3 O3 58.69(16) 8_455 8
O9 Pr3 O3 161.78(16) . 8
O4 Pr3 O3 64.72(15) . 8
O10 Pr3 O3 113.67(16) . 8
O5 Pr3 O3 56.88(15) 8 8
O5 Pr3 O3 115.36(15) . 8
O10 Pr3 O3 128.06(15) 8_455 8
O2 Pr3 O8 133.57(16) . 8_455
O2 Pr3 O8 71.48(17) 8_455 8_455
O9 Pr3 O8 99.66(18) . 8_455
O4 Pr3 O8 143.81(16) . 8_455
O10 Pr3 O8 66.78(16) . 8_455
O5 Pr3 O8 65.44(16) 8 8_455
O5 Pr3 O8 110.21(16) . 8_455
O10 Pr3 O8 55.85(16) 8_455 8_455
O3 Pr3 O8 93.88(16) 8 8_455
O2 Pr3 Te2 86.63(12) . .
O2 Pr3 Te2 80.00(13) 8_455 .
O9 Pr3 Te2 82.50(13) . .
O4 Pr3 Te2 31.54(11) . .
O10 Pr3 Te2 141.08(12) . .
O5 Pr3 Te2 147.37(11) 8 .
O5 Pr3 Te2 32.22(11) . .
O10 Pr3 Te2 88.50(11) 8_455 .
O3 Pr3 Te2 95.03(10) 8 .
O8 Pr3 Te2 139.67(11) 8_455 .
O2 Pr3 Te4 72.81(13) . .
O2 Pr3 Te4 149.81(13) 8_455 .
O9 Pr3 Te4 30.78(12) . .
O4 Pr3 Te4 131.88(12) . .
O10 Pr3 Te4 31.14(12) . .
O5 Pr3 Te4 88.02(11) 8 .
O5 Pr3 Te4 101.24(11) . .
O10 Pr3 Te4 81.17(12) 8_455 .
O3 Pr3 Te4 141.70(10) 8 .
O8 Pr3 Te4 83.24(11) 8_455 .
Te2 Pr3 Te4 111.75(2) . .
O11 Mo1 O12 107.0(2) . 6_564
O11 Mo1 O12 107.0(2) . 1_554
O12 Mo1 O12 112.6(4) 6_564 1_554
O11 Mo1 O13 107.2(4) . .
O12 Mo1 O13 111.3(2) 6_564 .
O12 Mo1 O13 111.3(2) 1_554 .
O1 Te1 O2 98.2(2) . .
O1 Te1 O3 88.5(2) . 1_655
O2 Te1 O3 87.9(2) . 1_655
O1 Te1 Pr1 40.15(17) . 7_656
O2 Te1 Pr1 92.62(16) . 7_656
O3 Te1 Pr1 48.44(16) 1_655 7_656
O1 Te1 Pr3 100.45(17) . 8
O2 Te1 Pr3 35.75(15) . 8
O3 Te1 Pr3 52.62(16) 1_655 8
Pr1 Te1 Pr3 73.492(19) 7_656 8
O4 Te2 O5 90.2(2) . .
O4 Te2 O6 81.9(2) . .
O5 Te2 O6 85.3(2) . .
O4 Te2 O3 90.4(2) . .
O5 Te2 O3 82.0(2) . .
O6 Te2 O3 165.1(2) . .
O4 Te2 Pr3 46.62(16) . .
O5 Te2 Pr3 48.47(16) . .
O6 Te2 Pr3 63.86(16) . .
O3 Te2 Pr3 101.64(14) . .
O7 Te3 O6 97.2(2) . .
O7 Te3 O6 97.2(2) . 6_565
O6 Te3 O6 90.3(3) . 6_565
O8 Te4 O10 90.1(3) . .
O8 Te4 O9 104.2(3) . .
O10 Te4 O9 89.8(2) . .
O8 Te4 Pr3 98.83(19) . .
O10 Te4 Pr3 45.93(17) . .
O9 Te4 Pr3 43.89(17) . .
Pr2 Cl2 Pr2 117.00(11) . 2
Te1 O1 Pr1 134.3(3) . .
Te1 O1 Pr1 110.5(2) . 7_656
Pr1 O1 Pr1 106.3(2) . 7_656
Te1 O2 Pr3 134.6(3) . .
Te1 O2 Pr3 117.0(2) . 8
Pr3 O2 Pr3 106.9(2) . 8
Te1 O3 Te2 124.1(3) 1_455 .
Te1 O3 Pr1 99.0(2) 1_455 7_556
Te2 O3 Pr1 129.9(2) . 7_556
Te1 O3 Pr3 95.6(2) 1_455 8_455
Te2 O3 Pr3 99.48(19) . 8_455
Pr1 O3 Pr3 100.41(17) 7_556 8_455
Te2 O4 Pr1 137.0(3) . .
Te2 O4 Pr3 101.8(2) . .
Pr1 O4 Pr3 121.0(2) . .
Te2 O5 Pr2 133.6(3) . .
Te2 O5 Pr3 119.7(2) . 8_455
Pr2 O5 Pr3 100.99(17) . 8_455
Te2 O5 Pr3 99.3(2) . .
Pr2 O5 Pr3 99.19(17) . .
Pr3 O5 Pr3 94.01(18) 8_455 .
Te3 O6 Te2 131.9(3) . .
Te3 O7 Pr2 121.74(16) . .
Te3 O7 Pr2 121.74(16) . 6_565
Pr2 O7 Pr2 113.1(3) . 6_565
Te4 O8 Pr2 139.8(3) . 1_655
Te4 O8 Pr3 102.0(3) . 8
Pr2 O8 Pr3 94.9(2) 1_655 8
Te4 O9 Pr3 105.3(2) . .
Te4 O9 Pr2 130.9(3) . .
Pr3 O9 Pr2 99.51(18) . .
Te4 O10 Pr2 138.5(3) . 8
Te4 O10 Pr3 102.9(2) . .
Pr2 O10 Pr3 101.98(19) 8 .
Te4 O10 Pr3 111.8(2) . 8
Pr2 O10 Pr3 99.24(19) 8 8
Pr3 O10 Pr3 93.26(17) . 8
Mo1 O12 Pr2 125.5(3) 1_556 5_666
Mo1 O13 Pr2 124.55(15) . 6_665
Mo1 O13 Pr2 124.55(15) . 1_655
Pr2 O13 Pr2 107.9(3) 6_665 1_655

loop_
_geom_bond_atom_site_label_1
_geom_bond_atom_site_label_2
_geom_bond_distance
_geom_bond_site_symmetry_2
Pr1 O1 2.352(5) .
Pr1 O1 2.352(5) 2_656
Pr1 O4 2.364(5) 2_656
Pr1 O4 2.364(5) .
Pr1 O1 2.437(5) 8_455
Pr1 O1 2.437(5) 7_656
Pr1 O3 2.683(5) 8
Pr1 O3 2.683(5) 7_556
Pr1 Te1 3.5412(9) 8_455
Pr1 Te1 3.5412(9) 7_656
Pr1 Pr1 3.8337(8) 7_556
Pr1 Pr1 3.8337(8) 7_656
Pr2 O8 2.351(6) 1_455
Pr2 O7 2.411(4) .
Pr2 O10 2.439(5) 8_455
Pr2 O12 2.442(5) 5_666
Pr2 O5 2.475(5) .
Pr2 O13 2.489(4) 1_455
Pr2 O9 2.559(5) .
Pr2 Cl2 3.0081(19) .
Pr2 Pr3 3.8921(10) .
Pr2 Pr3 3.9201(9) 8_455
Pr2 Pr2 4.0244(12) 6_565
Pr3 O2 2.375(5) .
Pr3 O2 2.395(5) 8_455
Pr3 O9 2.540(5) .
Pr3 O4 2.579(5) .
Pr3 O10 2.605(6) .
Pr3 O5 2.605(5) 8
Pr3 O5 2.635(5) .
Pr3 O10 2.667(6) 8_455
Pr3 O3 2.916(5) 8
Pr3 O8 2.941(7) 8_455
Pr3 Te2 3.4731(9) .
Pr3 Te4 3.5332(10) .
Mo1 O11 1.706(8) .
Mo1 O12 1.744(6) 6_564
Mo1 O12 1.744(6) 1_554
Mo1 O13 1.827(7) .
Te1 O1 1.854(5) .
Te1 O2 1.875(5) .
Te1 O3 1.931(5) 1_655
Te1 Pr1 3.5412(9) 7_656
Te1 Pr3 3.6519(9) 8
Te2 O4 1.856(5) .
Te2 O5 1.877(5) .
Te2 O6 2.095(5) .
Te2 O3 2.141(5) .
Te3 O7 1.868(7) .
Te3 O6 1.892(5) .
Te3 O6 1.892(5) 6_565
Te4 O8 1.851(6) .
Te4 O10 1.875(5) .
Te4 O9 1.875(5) .
Cl2 Pr2 3.0081(19) 2
Cl4 Cl4 1.291(19) 5_666
O1 Pr1 2.437(5) 7_656
O2 Pr3 2.395(5) 8
O3 Te1 1.931(5) 1_455
O3 Pr1 2.683(5) 7_556
O3 Pr3 2.916(5) 8_455
O5 Pr3 2.605(5) 8_455
O7 Pr2 2.411(4) 6_565
O8 Pr2 2.351(6) 1_655
O8 Pr3 2.941(7) 8
O10 Pr2 2.439(5) 8
O10 Pr3 2.667(6) 8
O12 Mo1 1.744(6) 1_556
O12 Pr2 2.442(5) 5_666
O13 Pr2 2.489(4) 6_665
O13 Pr2 2.489(4) 1_655
